data_1570966
loop_
_publ_author_name
'Chen, Liang'
'Cao, Yili'
'Ma, Rui'
'Cao, Hongmei'
'Chen, Xin'
'Lin, Kun'
'Li, Qiang'
'Deng, Jinxia'
'Liu, Chunyu'
'Wang, Yilin'
'Huang, Ling'
'Xing, Xianran'

_publ_section_title
;
 Regulating luminescence thermal enhancement in negative thermal expansion
 metal-organic frameworks.
;
_journal_issue 10
_journal_name_full 'Chemical science'
_journal_page_first 3721
_journal_page_last 3729
_journal_paper_doi 10.1039/d3sc06710f
_journal_volume 15
_journal_year 2024
_chemical_formula_moiety 'C132 Eu12 O64'
_chemical_formula_sum 'C132 Eu12 O64'
_chemical_formula_weight 4432.84
_chemical_name_systematic Eu-NDC-150K
_space_group_crystal_system cubic
_space_group_IT_number 225
_space_group_name_Hall '-F 4 2 3'
_space_group_name_H-M_alt 'F m -3 m'
_atom_sites_solution_primary dual
_audit_creation_date 2023-12-05
_audit_creation_method
;
Olex2 1.5
(compiled 2023.08.24 svn.re1ec1418 for OlexSys, GUI svn.r6817)
;
_audit_update_record
;
2023-12-05 deposited with the CCDC.	2024-01-30 downloaded from the CCDC.
;
_cell_angle_alpha 90
_cell_angle_beta 90
_cell_angle_gamma 90
_cell_formula_units_Z 2
_cell_length_a 21.6573(6)
_cell_length_b 21.6573(6)
_cell_length_c 21.6573(6)
_cell_measurement_reflns_used 1716
_cell_measurement_temperature 150
_cell_measurement_theta_max 27.4150
_cell_measurement_theta_min 2.6450
_cell_volume 10158.1(5)
_computing_cell_refinement 'CrysAlisPro 1.171.41.93a (Rigaku OD, 2020)'
_computing_data_collection 'CrysAlisPro 1.171.41.93a (Rigaku OD, 2020)'
_computing_data_reduction 'CrysAlisPro 1.171.41.93a (Rigaku OD, 2020)'
_computing_molecular_graphics 'Olex2 1.5 (Dolomanov et al., 2009)'
_computing_publication_material 'Olex2 1.5 (Dolomanov et al., 2009)'
_computing_structure_refinement 'SHELXL 2019/3 (Sheldrick, 2015)'
_computing_structure_solution 'SHELXT 2018/2 (Sheldrick, 2018)'
_diffrn_ambient_temperature 150
_diffrn_detector 'Hybrid Pixel Array Detector'
_diffrn_detector_area_resol_mean 10.0000
_diffrn_detector_type HyPix
_diffrn_measured_fraction_theta_full 0.992
_diffrn_measured_fraction_theta_max 0.977
_diffrn_measurement_details
;
List of Runs (angles in degrees, time in seconds):

  # Type    Start    End  Width  t~exp~   \w     \q     \k     \f   Frames
#--------------------------------------------------------------------------
  1  \w    -90.00 -27.00   0.50    6.00    --  -17.50 -65.00 153.00  126
;
_diffrn_measurement_device 'four-circle diffractometer'
_diffrn_measurement_device_type 'XtaLAB Synergy R, DW system, HyPix'
_diffrn_measurement_method '\w scans'
_diffrn_orient_matrix_type 'CrysAlisPro convention (1999,Acta A55,543-557)'
_diffrn_orient_matrix_UB_11 0.0236957000
_diffrn_orient_matrix_UB_12 0.0196382000
_diffrn_orient_matrix_UB_13 0.0112427000
_diffrn_orient_matrix_UB_21 0.0213040000
_diffrn_orient_matrix_UB_22 -0.0139169000
_diffrn_orient_matrix_UB_23 -0.0206167000
_diffrn_orient_matrix_UB_31 -0.0075857000
_diffrn_orient_matrix_UB_32 0.0222050000
_diffrn_orient_matrix_UB_33 -0.0228293000
_diffrn_radiation_monochromator mirror
_diffrn_radiation_probe x-ray
_diffrn_radiation_type 'Mo K\a'
_diffrn_radiation_wavelength 0.71073
_diffrn_reflns_av_R_equivalents 0.0708
_diffrn_reflns_av_unetI/netI 0.0466
_diffrn_reflns_Laue_measured_fraction_full 0.992
_diffrn_reflns_Laue_measured_fraction_max 0.977
_diffrn_reflns_limit_h_max 27
_diffrn_reflns_limit_h_min -9
_diffrn_reflns_limit_k_max 22
_diffrn_reflns_limit_k_min -17
_diffrn_reflns_limit_l_max 28
_diffrn_reflns_limit_l_min -16
_diffrn_reflns_number 3193
_diffrn_reflns_point_group_measured_fraction_full 0.992
_diffrn_reflns_point_group_measured_fraction_max 0.977
_diffrn_reflns_theta_full 25.242
_diffrn_reflns_theta_max 27.426
_diffrn_reflns_theta_min 2.660
_diffrn_source 'Rotating-anode X-ray tube'
_diffrn_source_type 'Rigaku (Mo) X-ray Source'
_exptl_absorpt_coefficient_mu 3.709
_exptl_absorpt_correction_T_max 1.00000
_exptl_absorpt_correction_T_min 0.75029
_exptl_absorpt_correction_type multi-scan
_exptl_absorpt_process_details
;
CrysAlisPro 1.171.41.93a (Rigaku Oxford Diffraction, 2020)
Empirical absorption correction using spherical harmonics,
implemented in SCALE3 ABSPACK scaling algorithm.
;
_exptl_crystal_colour 'clear light colourless'
_exptl_crystal_colour_lustre clear
_exptl_crystal_colour_modifier light
_exptl_crystal_colour_primary colourless
_exptl_crystal_density_diffrn 1.449
_exptl_crystal_description octahedral
_exptl_crystal_F_000 4120
_exptl_crystal_size_max 0.01
_exptl_crystal_size_mid 0.01
_exptl_crystal_size_min 0.01
_refine_diff_density_max 1.059
_refine_diff_density_min -1.854
_refine_diff_density_rms 0.168
_refine_ls_extinction_method none
_refine_ls_goodness_of_fit_ref 1.176
_refine_ls_hydrogen_treatment undef
_refine_ls_matrix_type full
_refine_ls_number_parameters 45
_refine_ls_number_reflns 631
_refine_ls_number_restraints 19
_refine_ls_restrained_S_all 1.168
_refine_ls_R_factor_all 0.0511
_refine_ls_R_factor_gt 0.0438
_refine_ls_shift/su_max 0.000
_refine_ls_shift/su_mean 0.000
_refine_ls_structure_factor_coef Fsqd
_refine_ls_weighting_details 'w=1/[\s^2^(Fo^2^)+(0.0524P)^2^+238.8704P] where P=(Fo^2^+2Fc^2^)/3'
_refine_ls_weighting_scheme calc
_refine_ls_wR_factor_gt 0.1165
_refine_ls_wR_factor_ref 0.1189
_reflns_Friedel_coverage 0.000
_reflns_number_gt 541
_reflns_number_total 631
_reflns_threshold_expression 'I > 2\s(I)'
_cod_data_source_file d3sc06710f2.cif
_cod_data_source_block Eu-NDC_150K
_cod_depositor_comments 'Adding full bibliography for 1570952--1570966.cif.'
_cod_original_cell_volume 10158.1(8)
_cod_database_code 1570966
_shelx_shelxl_version_number 2019/3
_shelx_space_group_comment
;
The symmetry employed for this shelxl refinement is uniquely defined
by the following loop, which should always be used as a source of
symmetry information in preference to the above space-group names.
They are only intended as comments.
;
_shelx_estimated_absorpt_t_max 0.964
_shelx_estimated_absorpt_t_min 0.964
_olex2_refinement_description
;
1. Restrained distances
 C3-C4
 1.5 with sigma of 0.01
2. Uiso/Uaniso restraints and constraints
Uanis(C5) \\sim Ueq, Uanis(C4) \\sim Ueq, Uanis(C3) \\sim Ueq: with sigma of
0.01 and sigma for terminal atoms of 0.02
3. Others
 Fixed Sof: C3(0.5) C5(0.125) C4(0.25)
;
_smtbx_masks_void_probe_radius 1.2
_smtbx_masks_void_truncation_radius 1.2
_olex2_submission_original_sample_id 2
_olex2_submission_special_instructions 'No special instructions were received'
_oxdiff_exptl_absorpt_empirical_details
;
Empirical correction (ABSPACK) includes:
- Absorption correction using spherical harmonics
- Frame scaling
;
_oxdiff_exptl_absorpt_empirical_full_max 1.211
_oxdiff_exptl_absorpt_empirical_full_min 0.905

loop_
_space_group_symop_operation_xyz
'x, y, z'
'-x, -y, z'
'-x, y, -z'
'x, -y, -z'
'z, x, y'
'z, -x, -y'
'-z, -x, y'
'-z, x, -y'
'y, z, x'
'-y, z, -x'
'y, -z, -x'
'-y, -z, x'
'y, x, -z'
'-y, -x, -z'
'y, -x, z'
'-y, x, z'
'x, z, -y'
'-x, z, y'
'-x, -z, -y'
'x, -z, y'
'z, y, -x'
'z, -y, x'
'-z, y, x'
'-z, -y, -x'
'x, y+1/2, z+1/2'
'-x, -y+1/2, z+1/2'
'-x, y+1/2, -z+1/2'
'x, -y+1/2, -z+1/2'
'z, x+1/2, y+1/2'
'z, -x+1/2, -y+1/2'
'-z, -x+1/2, y+1/2'
'-z, x+1/2, -y+1/2'
'y, z+1/2, x+1/2'
'-y, z+1/2, -x+1/2'
'y, -z+1/2, -x+1/2'
'-y, -z+1/2, x+1/2'
'y, x+1/2, -z+1/2'
'-y, -x+1/2, -z+1/2'
'y, -x+1/2, z+1/2'
'-y, x+1/2, z+1/2'
'x, z+1/2, -y+1/2'
'-x, z+1/2, y+1/2'
'-x, -z+1/2, -y+1/2'
'x, -z+1/2, y+1/2'
'z, y+1/2, -x+1/2'
'z, -y+1/2, x+1/2'
'-z, y+1/2, x+1/2'
'-z, -y+1/2, -x+1/2'
'x+1/2, y, z+1/2'
'-x+1/2, -y, z+1/2'
'-x+1/2, y, -z+1/2'
'x+1/2, -y, -z+1/2'
'z+1/2, x, y+1/2'
'z+1/2, -x, -y+1/2'
'-z+1/2, -x, y+1/2'
'-z+1/2, x, -y+1/2'
'y+1/2, z, x+1/2'
'-y+1/2, z, -x+1/2'
'y+1/2, -z, -x+1/2'
'-y+1/2, -z, x+1/2'
'y+1/2, x, -z+1/2'
'-y+1/2, -x, -z+1/2'
'y+1/2, -x, z+1/2'
'-y+1/2, x, z+1/2'
'x+1/2, z, -y+1/2'
'-x+1/2, z, y+1/2'
'-x+1/2, -z, -y+1/2'
'x+1/2, -z, y+1/2'
'z+1/2, y, -x+1/2'
'z+1/2, -y, x+1/2'
'-z+1/2, y, x+1/2'
'-z+1/2, -y, -x+1/2'
'x+1/2, y+1/2, z'
'-x+1/2, -y+1/2, z'
'-x+1/2, y+1/2, -z'
'x+1/2, -y+1/2, -z'
'z+1/2, x+1/2, y'
'z+1/2, -x+1/2, -y'
'-z+1/2, -x+1/2, y'
'-z+1/2, x+1/2, -y'
'y+1/2, z+1/2, x'
'-y+1/2, z+1/2, -x'
'y+1/2, -z+1/2, -x'
'-y+1/2, -z+1/2, x'
'y+1/2, x+1/2, -z'
'-y+1/2, -x+1/2, -z'
'y+1/2, -x+1/2, z'
'-y+1/2, x+1/2, z'
'x+1/2, z+1/2, -y'
'-x+1/2, z+1/2, y'
'-x+1/2, -z+1/2, -y'
'x+1/2, -z+1/2, y'
'z+1/2, y+1/2, -x'
'z+1/2, -y+1/2, x'
'-z+1/2, y+1/2, x'
'-z+1/2, -y+1/2, -x'
'-x, -y, -z'
'x, y, -z'
'x, -y, z'
'-x, y, z'
'-z, -x, -y'
'-z, x, y'
'z, x, -y'
'z, -x, y'
'-y, -z, -x'
'y, -z, x'
'-y, z, x'
'y, z, -x'
'-y, -x, z'
'y, x, z'
'-y, x, -z'
'y, -x, -z'
'-x, -z, y'
'x, -z, -y'
'x, z, y'
'-x, z, -y'
'-z, -y, x'
'-z, y, -x'
'z, -y, -x'
'z, y, x'
'-x, -y+1/2, -z+1/2'
'x, y+1/2, -z+1/2'
'x, -y+1/2, z+1/2'
'-x, y+1/2, z+1/2'
'-z, -x+1/2, -y+1/2'
'-z, x+1/2, y+1/2'
'z, x+1/2, -y+1/2'
'z, -x+1/2, y+1/2'
'-y, -z+1/2, -x+1/2'
'y, -z+1/2, x+1/2'
'-y, z+1/2, x+1/2'
'y, z+1/2, -x+1/2'
'-y, -x+1/2, z+1/2'
'y, x+1/2, z+1/2'
'-y, x+1/2, -z+1/2'
'y, -x+1/2, -z+1/2'
'-x, -z+1/2, y+1/2'
'x, -z+1/2, -y+1/2'
'x, z+1/2, y+1/2'
'-x, z+1/2, -y+1/2'
'-z, -y+1/2, x+1/2'
'-z, y+1/2, -x+1/2'
'z, -y+1/2, -x+1/2'
'z, y+1/2, x+1/2'
'-x+1/2, -y, -z+1/2'
'x+1/2, y, -z+1/2'
'x+1/2, -y, z+1/2'
'-x+1/2, y, z+1/2'
'-z+1/2, -x, -y+1/2'
'-z+1/2, x, y+1/2'
'z+1/2, x, -y+1/2'
'z+1/2, -x, y+1/2'
'-y+1/2, -z, -x+1/2'
'y+1/2, -z, x+1/2'
'-y+1/2, z, x+1/2'
'y+1/2, z, -x+1/2'
'-y+1/2, -x, z+1/2'
'y+1/2, x, z+1/2'
'-y+1/2, x, -z+1/2'
'y+1/2, -x, -z+1/2'
'-x+1/2, -z, y+1/2'
'x+1/2, -z, -y+1/2'
'x+1/2, z, y+1/2'
'-x+1/2, z, -y+1/2'
'-z+1/2, -y, x+1/2'
'-z+1/2, y, -x+1/2'
'z+1/2, -y, -x+1/2'
'z+1/2, y, x+1/2'
'-x+1/2, -y+1/2, -z'
'x+1/2, y+1/2, -z'
'x+1/2, -y+1/2, z'
'-x+1/2, y+1/2, z'
'-z+1/2, -x+1/2, -y'
'-z+1/2, x+1/2, y'
'z+1/2, x+1/2, -y'
'z+1/2, -x+1/2, y'
'-y+1/2, -z+1/2, -x'
'y+1/2, -z+1/2, x'
'-y+1/2, z+1/2, x'
'y+1/2, z+1/2, -x'
'-y+1/2, -x+1/2, z'
'y+1/2, x+1/2, z'
'-y+1/2, x+1/2, -z'
'y+1/2, -x+1/2, -z'
'-x+1/2, -z+1/2, y'
'x+1/2, -z+1/2, -y'
'x+1/2, z+1/2, y'
'-x+1/2, z+1/2, -y'
'-z+1/2, -y+1/2, x'
'-z+1/2, y+1/2, -x'
'z+1/2, -y+1/2, -x'
'z+1/2, y+1/2, x'

loop_
_atom_site_label
_atom_site_type_symbol
_atom_site_fract_x
_atom_site_fract_y
_atom_site_fract_z
_atom_site_U_iso_or_equiv
_atom_site_adp_type
_atom_site_occupancy
_atom_site_site_symmetry_order
_atom_site_calc_flag
_atom_site_refinement_flags_posn
_atom_site_refinement_flags_adp
_atom_site_refinement_flags_occupancy
_atom_site_disorder_assembly
_atom_site_disorder_group
Eu1 Eu 0.62854(4) 0.500000 0.500000 0.0153(3) Uani 1 8 d S T P . .
O1 O 0.5587(2) 0.4413(2) 0.4413(2) 0.0056(15) Uani 1 6 d S T P . .
O2 O 0.6741(3) 0.500000 0.6002(3) 0.0350(16) Uani 1 2 d S T P . .
C3 C 0.7015(9) 0.5497(10) 0.7506(10) 0.077(6) Uani 0.5 1 d D U P . .
C1 C 0.6553(5) 0.500000 0.6553(5) 0.038(3) Uani 1 4 d S T P . .
C2 C 0.7039(5) 0.500000 0.7039(5) 0.068(6) Uani 1 4 d S T P . .
C5 C 0.6526(14) 0.6526(14) 0.8011(18) 0.034(8) Uani 0.25 2 d S TU P . .
C4 C 0.6547(17) 0.6008(16) 0.757(2) 0.072(11) Uani 0.25 1 d D U P . .

loop_
_atom_site_aniso_label
_atom_site_aniso_U_11
_atom_site_aniso_U_22
_atom_site_aniso_U_33
_atom_site_aniso_U_23
_atom_site_aniso_U_13
_atom_site_aniso_U_12
Eu1 0.0135(4) 0.0162(3) 0.0162(3) 0.000 0.000 0.000
O1 0.0056(15) 0.0056(15) 0.0056(15) 0.0005(17) -0.0005(17) -0.0005(17)
O2 0.032(4) 0.049(4) 0.025(4) 0.000 -0.014(3) 0.000
C3 0.077(9) 0.085(9) 0.069(8) -0.011(8) -0.021(7) -0.004(8)
C1 0.037(5) 0.040(8) 0.037(5) 0.000 -0.016(7) 0.000
C2 0.034(5) 0.14(2) 0.034(5) 0.000 -0.012(7) 0.000
C5 0.034(9) 0.034(9) 0.034(12) -0.008(6) -0.008(6) 0.007(9)
C4 0.068(14) 0.076(14) 0.071(14) -0.008(9) -0.009(9) 0.002(9)

loop_
_atom_type_symbol
_atom_type_description
_atom_type_scat_dispersion_real
_atom_type_scat_dispersion_imag
_atom_type_scat_source
C C 0.0033 0.0016 'International Tables Vol C Tables 4.2.6.8 and 6.1.1.4'
Eu Eu -0.1578 3.6682 'International Tables Vol C Tables 4.2.6.8 and 6.1.1.4'
O O 0.0106 0.0060 'International Tables Vol C Tables 4.2.6.8 and 6.1.1.4'

loop_
_geom_angle_atom_site_label_1
_geom_angle_atom_site_label_2
_geom_angle_atom_site_label_3
_geom_angle
_geom_angle_site_symmetry_1
_geom_angle_site_symmetry_3
_geom_angle_publ_flag
Eu1 Eu1 Eu1 60.0 105_666 101_666 ?
Eu1 Eu1 Eu1 90.0 101_666 5 ?
Eu1 Eu1 Eu1 60.0 105_666 5 ?
Eu1 Eu1 Eu1 90.0 105_666 9 ?
Eu1 Eu1 Eu1 60.0 5 9 ?
Eu1 Eu1 Eu1 60.0 101_666 9 ?
O1 Eu1 Eu1 85.86(16) 4_566 101_666 ?
O1 Eu1 Eu1 85.86(16) . 9 ?
O1 Eu1 Eu1 33.10(7) 98_556 101_666 ?
O1 Eu1 Eu1 33.10(7) . 105_666 ?
O1 Eu1 Eu1 33.10(7) 98_556 9 ?
O1 Eu1 Eu1 85.86(16) . 5 ?
O1 Eu1 Eu1 85.86(16) 99_565 101_666 ?
O1 Eu1 Eu1 33.10(7) 99_565 105_666 ?
O1 Eu1 Eu1 85.86(16) 99_565 9 ?
O1 Eu1 Eu1 85.86(16) 98_556 105_666 ?
O1 Eu1 Eu1 33.10(7) 4_566 9 ?
O1 Eu1 Eu1 33.10(7) 4_566 5 ?
O1 Eu1 Eu1 85.86(16) 4_566 105_666 ?
O1 Eu1 Eu1 33.10(7) 99_565 5 ?
O1 Eu1 Eu1 85.86(16) 98_556 5 ?
O1 Eu1 Eu1 33.10(7) . 101_666 ?
O1 Eu1 O1 65.5(2) . 99_565 ?
O1 Eu1 O1 65.5(2) 99_565 4_566 ?
O1 Eu1 O1 99.9(4) . 4_566 ?
O1 Eu1 O1 65.5(2) . 98_556 ?
O1 Eu1 O1 99.9(4) 99_565 98_556 ?
O1 Eu1 O1 65.5(2) 98_556 4_566 ?
O1 Eu1 O2 76.93(19) 99_565 98_556 ?
O1 Eu1 O2 139.39(10) . 17_556 ?
O1 Eu1 O2 76.93(19) . 114_566 ?
O1 Eu1 O2 76.93(19) . 98_556 ?
O1 Eu1 O2 139.39(10) 98_556 17_556 ?
O1 Eu1 O2 139.39(10) 98_556 98_556 ?
O1 Eu1 O2 76.93(19) 4_566 . ?
O1 Eu1 O2 139.39(10) 99_565 114_566 ?
O1 Eu1 O2 76.93(19) 99_565 17_556 ?
O1 Eu1 O2 76.93(19) 98_556 114_566 ?
O1 Eu1 O2 76.93(19) 4_566 17_556 ?
O1 Eu1 O2 139.39(10) 4_566 114_566 ?
O1 Eu1 O2 139.39(10) 4_566 98_556 ?
O1 Eu1 O2 76.93(19) 98_556 . ?
O1 Eu1 O2 139.39(10) . . ?
O1 Eu1 O2 139.39(10) 99_565 . ?
O2 Eu1 Eu1 159.47(16) 17_556 101_666 ?
O2 Eu1 Eu1 107.03(11) 114_566 105_666 ?
O2 Eu1 Eu1 107.03(11) 114_566 9 ?
O2 Eu1 Eu1 107.03(11) . 5 ?
O2 Eu1 Eu1 69.47(16) . 9 ?
O2 Eu1 Eu1 69.47(16) 17_556 5 ?
O2 Eu1 Eu1 107.03(11) . 101_666 ?
O2 Eu1 Eu1 159.47(16) 114_566 5 ?
O2 Eu1 Eu1 159.47(16) . 105_666 ?
O2 Eu1 Eu1 107.03(11) 98_556 5 ?
O2 Eu1 Eu1 107.03(11) 17_556 9 ?
O2 Eu1 Eu1 69.47(16) 114_566 101_666 ?
O2 Eu1 Eu1 159.47(16) 98_556 9 ?
O2 Eu1 Eu1 107.03(11) 98_556 101_666 ?
O2 Eu1 Eu1 107.03(11) 17_556 105_666 ?
O2 Eu1 Eu1 69.47(16) 98_556 105_666 ?
O2 Eu1 O2 80.12(13) . 17_556 ?
O2 Eu1 O2 131.1(3) . 98_556 ?
O2 Eu1 O2 131.1(3) 17_556 114_566 ?
O2 Eu1 O2 80.12(13) 17_556 98_556 ?
O2 Eu1 O2 80.12(13) 114_566 98_556 ?
O2 Eu1 O2 80.12(13) . 114_566 ?
Eu1 O1 Eu1 113.80(15) . 101_666 ?
Eu1 O1 Eu1 113.80(15) 105_666 101_666 ?
Eu1 O1 Eu1 113.80(15) . 105_666 ?
C1 O2 Eu1 136.7(7) . . ?
C3 C3 C3 89.997(10) 166_656 120 ?
C3 C3 C2 117.3(10) 166_656 . ?
C3 C3 C4 122(2) 120 . ?
C3 C3 C4 114.5(19) 166_656 . ?
C2 C3 C3 59.4(9) . 120 ?
C2 C3 C4 128(2) . . ?
O2 C1 O2 127.7(13) 22_565 . ?
O2 C1 C2 116.2(6) . . ?
O2 C1 C2 116.2(6) 22_565 . ?
C3 C2 C3 93.5(19) 120 22_565 ?
C3 C2 C3 61.2(18) . 120 ?
C3 C2 C3 125(2) 120 99_565 ?
C3 C2 C3 61.2(18) 22_565 99_565 ?
C3 C2 C3 125(2) . 22_565 ?
C3 C2 C3 93.5(19) . 99_565 ?
C3 C2 C1 117.3(10) 99_565 . ?
C3 C2 C1 117.3(10) . . ?
C3 C2 C1 117.3(10) 22_565 . ?
C3 C2 C1 117.3(10) 120 . ?
C5 C5 C5 60.002(10) 35_566 56_656 ?
C5 C5 C4 175.3(19) 56_656 110 ?
C5 C5 C4 175.3(19) 35_566 . ?
C5 C5 C4 116.0(15) 35_566 110 ?
C5 C5 C4 116.0(15) 56_656 . ?
C4 C5 C4 68(3) 110 . ?
C3 C4 C4 174.4(19) . 110 ?
C5 C4 C3 129(3) . . ?
C5 C4 C4 56.1(15) . 110 ?

loop_
_geom_bond_atom_site_label_1
_geom_bond_atom_site_label_2
_geom_bond_distance
_geom_bond_site_symmetry_2
_geom_bond_publ_flag
Eu1 Eu1 3.9370(11) 101_666 ?
Eu1 Eu1 3.9370(11) 9 ?
Eu1 Eu1 3.9370(11) 5 ?
Eu1 Eu1 3.9370(11) 105_666 ?
Eu1 O1 2.350(2) 99_565 ?
Eu1 O1 2.350(2) . ?
Eu1 O1 2.350(2) 98_556 ?
Eu1 O1 2.350(2) 4_566 ?
Eu1 O2 2.384(6) 114_566 ?
Eu1 O2 2.384(6) . ?
Eu1 O2 2.384(6) 17_556 ?
Eu1 O2 2.384(6) 98_556 ?
O2 C1 1.262(9) . ?
C3 C3 1.51(5) 120 ?
C3 C3 1.47(4) 166_656 ?
C3 C2 1.48(2) . ?
C3 C4 1.507(10) . ?
C1 C2 1.49(2) . ?
C5 C5 1.42(7) 35_566 ?
C5 C5 1.42(7) 56_656 ?
C5 C4 1.48(5) 110 ?
C5 C4 1.48(5) . ?
C4 C4 1.65(4) 110 ?

loop_
_geom_torsion_atom_site_label_1
_geom_torsion_atom_site_label_2
_geom_torsion_atom_site_label_3
_geom_torsion_atom_site_label_4
_geom_torsion
_geom_torsion_site_symmetry_1
_geom_torsion_site_symmetry_2
_geom_torsion_site_symmetry_3
_geom_torsion_site_symmetry_4
_geom_torsion_publ_flag
Eu1 O2 C1 O2 0.000(4) . . . 22_565 ?
Eu1 O2 C1 C2 180.000(2) . . . . ?
O2 C1 C2 C3 -125.0(10) . . . 99_565 ?
O2 C1 C2 C3 -55.0(10) . . . 22_565 ?
O2 C1 C2 C3 125.0(10) 22_565 . . 22_565 ?
O2 C1 C2 C3 125.0(10) . . . . ?
O2 C1 C2 C3 55.0(10) 22_565 . . 99_565 ?
O2 C1 C2 C3 -125.0(10) 22_565 . . 120 ?
O2 C1 C2 C3 55.0(10) . . . 120 ?
O2 C1 C2 C3 -55.0(10) 22_565 . . . ?
C3 C3 C2 C3 -72.2(9) 166_656 . . 120 ?
C3 C3 C2 C3 56.7(13) 166_656 . . 99_565 ?
C3 C3 C2 C3 129.0(15) 120 . . 99_565 ?
C3 C3 C2 C3 0.005(7) 166_656 . . 22_565 ?
C3 C3 C2 C3 72.2(9) 120 . . 22_565 ?
C3 C3 C2 C1 -107.8(9) 120 . . . ?
C3 C3 C2 C1 180.003(7) 166_656 . . . ?
C3 C3 C4 C5 -103(5) 120 . . . ?
C3 C3 C4 C5 4(6) 166_656 . . . ?
C2 C3 C4 C5 -177(4) . . . . ?
C5 C5 C4 C3 -4(6) 56_656 . . . ?
C5 C5 C4 C4 177(3) 56_656 . . 110 ?
C4 C3 C2 C3 -122(3) . . . 99_565 ?
C4 C3 C2 C3 109(3) . . . 120 ?
C4 C3 C2 C3 -179(3) . . . 22_565 ?
C4 C3 C2 C1 1(3) . . . . ?
C4 C5 C4 C3 179(3) 110 . . . ?

loop_
_smtbx_masks_void_nr
_smtbx_masks_void_average_x
_smtbx_masks_void_average_y
_smtbx_masks_void_average_z
_smtbx_masks_void_volume
_smtbx_masks_void_count_electrons
_smtbx_masks_void_content
1 0.000 0.000 0.000 635.8 127.3 ?
2 0.000 0.500 0.500 635.8 127.3 ?
3 0.250 0.250 0.250 19.9 3.6 ?
4 0.250 0.250 0.750 19.9 0.0 ?
5 0.250 0.750 0.250 19.9 0.0 ?
6 0.250 0.750 0.750 19.9 3.6 ?
7 0.500 0.000 0.500 635.8 127.3 ?
8 0.500 0.500 0.000 635.8 127.3 ?
9 0.750 0.250 0.250 19.9 0.0 ?
10 0.750 0.250 0.750 19.9 3.6 ?
11 0.750 0.750 0.250 19.9 3.6 ?
12 0.750 0.750 0.750 19.9 0.0 ?
